data_2311171
loop_
_publ_author_name
'Fathima, Nikhath'
'Nagarajaiah, H.'
'Begum, Noor Shahina'

_publ_section_title
;
 Methyl
 5-(4-acet-oxy-phen-yl)-2-(2-bromo-benzyl-idine)-7-methyl-3-oxo-2,3-di-hydro-5H-1,3-thia-zolo[3,2-a]pyrimidine-6-carboxyl-ate.
;
_journal_coeditor_code LH5628
_journal_issue 'Pt 8'
_journal_name_full 'Acta crystallographica. Section E, Structure reports online'
_journal_page_first o1262
_journal_paper_doi 10.1107/S1600536813019132
_journal_volume 69
_journal_year 2013
_chemical_formula_iupac 'C24 H19 Br N2 O5 S'
_chemical_formula_moiety 'C24 H19 Br N2 O5 S'
_chemical_formula_sum 'C24 H19 Br N2 O5 S'
_chemical_formula_weight 527.38
_chemical_name_systematic
'Methyl 5-(4-acetoxyphenyl)-2-(2-bromobenzylidine)-7-methyl-3-oxo-2,3-dihydro-5<i>H</i>-1,3-thiazolo[3,2-<i>a</i>]pyrimidine-6-carboxylate'
_space_group_IT_number 2
_space_group_name_Hall '-P 1'
_space_group_name_H-M_alt 'P -1'
_symmetry_cell_setting triclinic
_symmetry_space_group_name_Hall '-P 1'
_symmetry_space_group_name_H-M 'P -1'
_atom_sites_solution_hydrogens geom
_atom_sites_solution_primary direct
_atom_sites_solution_secondary difmap
_cell_angle_alpha 106.4250(10)
_cell_angle_beta 104.700(2)
_cell_angle_gamma 106.2960(10)
_cell_formula_units_Z 2
_cell_length_a 7.6018(5)
_cell_length_b 11.9648(7)
_cell_length_c 14.0877(9)
_cell_measurement_reflns_used 4777
_cell_measurement_temperature 296(2)
_cell_measurement_theta_max 27.00
_cell_measurement_theta_min 2.84
_cell_volume 1099.75(12)
_computing_cell_refinement 'SAINT-Plus (Bruker, 1998)'
_computing_data_collection 'SMART (Bruker, 1998)'
_computing_data_reduction 'SAINT-Plus (Bruker, 1998)'
_computing_molecular_graphics
;
ORTEP-3 for Windows (Farrugia, 2012) and
CAMERON (Watkin <i>et al.</i>, 1996)
;
_computing_publication_material 'WinGX (Farrugia, 2012)'
_computing_structure_refinement 'SHELXL97 (Sheldrick, 2008)'
_computing_structure_solution 'SHELXS97 (Sheldrick, 2008)'
_diffrn_ambient_temperature 296(2)
_diffrn_measured_fraction_theta_full 0.996
_diffrn_measured_fraction_theta_max 0.996
_diffrn_measurement_device_type 'Bruker SMART APEX CCD detector'
_diffrn_measurement_method '\w scans'
_diffrn_radiation_monochromator graphite
_diffrn_radiation_source 'fine-focus sealed tube'
_diffrn_radiation_type MoK\a
_diffrn_radiation_wavelength 0.71073
_diffrn_reflns_av_R_equivalents 0.0262
_diffrn_reflns_av_sigmaI/netI 0.0406
_diffrn_reflns_limit_h_max 9
_diffrn_reflns_limit_h_min -7
_diffrn_reflns_limit_k_max 15
_diffrn_reflns_limit_k_min -15
_diffrn_reflns_limit_l_max 16
_diffrn_reflns_limit_l_min -17
_diffrn_reflns_number 9029
_diffrn_reflns_theta_full 27.00
_diffrn_reflns_theta_max 27.00
_diffrn_reflns_theta_min 2.84
_exptl_absorpt_coefficient_mu 2.004
_exptl_absorpt_correction_T_max 0.7398
_exptl_absorpt_correction_T_min 0.7143
_exptl_absorpt_correction_type multi-scan
_exptl_absorpt_process_details '(SADABS; Bruker, 1998)'
_exptl_crystal_colour yellow
_exptl_crystal_density_diffrn 1.593
_exptl_crystal_density_method 'not measured'
_exptl_crystal_description block
_exptl_crystal_F_000 536
_exptl_crystal_size_max 0.18
_exptl_crystal_size_mid 0.16
_exptl_crystal_size_min 0.16
_refine_diff_density_max 0.583
_refine_diff_density_min -0.612
_refine_ls_extinction_method none
_refine_ls_goodness_of_fit_ref 1.048
_refine_ls_hydrogen_treatment constr
_refine_ls_matrix_type full
_refine_ls_number_parameters 301
_refine_ls_number_reflns 4777
_refine_ls_number_restraints 0
_refine_ls_restrained_S_all 1.048
_refine_ls_R_factor_all 0.0525
_refine_ls_R_factor_gt 0.0393
_refine_ls_shift/su_max 0.000
_refine_ls_shift/su_mean 0.000
_refine_ls_structure_factor_coef Fsqd
_refine_ls_weighting_details 'calc w=1/[\s^2^(Fo^2^)+(0.0443P)^2^+0.7937P] where P=(Fo^2^+2Fc^2^)/3'
_refine_ls_weighting_scheme calc
_refine_ls_wR_factor_gt 0.0915
_refine_ls_wR_factor_ref 0.0960
_reflns_number_gt 3989
_reflns_number_total 4777
_reflns_threshold_expression I>2\s(I)
_cod_data_source_file lh5628sup1.cif
_cod_data_source_block I
_cod_database_code 2311171

loop_
_symmetry_equiv_pos_as_xyz
'x, y, z'
'-x, -y, -z'

loop_
_atom_site_type_symbol
_atom_site_label
_atom_site_fract_x
_atom_site_fract_y
_atom_site_fract_z
_atom_site_U_iso_or_equiv
_atom_site_adp_type
_atom_site_calc_flag
_atom_site_refinement_flags
_atom_site_occupancy
_atom_site_symmetry_multiplicity
C C1 0.3032(4) 0.5765(2) 0.84902(18) 0.0216(5) Uani d . 1 1
H H1A 0.4212 0.6045 0.9093 0.032 Uiso calc R 1 1
H H1B 0.2507 0.4862 0.8164 0.032 Uiso calc R 1 1
H H1C 0.2083 0.6040 0.8716 0.032 Uiso calc R 1 1
C C2 0.3542(3) 0.5692(2) 0.42420(17) 0.0137(4) Uani d . 1 1
C C3 0.4784(3) 0.6889(2) 0.51728(17) 0.0135(4) Uani d . 1 1
C C4 0.6434(4) 0.9217(2) 1.08072(18) 0.0294(6) Uani d . 1 1
H H4A 0.7732 0.9210 1.1031 0.044 Uiso calc R 1 1
H H4B 0.5811 0.9043 1.1291 0.044 Uiso calc R 1 1
H H4C 0.6517 1.0030 1.0800 0.044 Uiso calc R 1 1
C C5 0.5037(3) 0.7934(2) 0.70450(16) 0.0125(4) Uani d . 1 1
H H5 0.6450 0.8395 0.7254 0.015 Uiso calc R 1 1
C C6 0.4688(3) 0.7494(2) 0.79134(17) 0.0139(4) Uani d . 1 1
C C7 0.3495(3) 0.6308(2) 0.77040(17) 0.0141(4) Uani d . 1 1
C C8 0.5830(3) 0.8511(2) 0.89783(17) 0.0164(5) Uani d . 1 1
C C9 0.3027(3) 0.5690(2) 0.59347(17) 0.0129(4) Uani d . 1 1
C C10 0.2005(3) 0.8465(2) 0.67420(17) 0.0164(5) Uani d . 1 1
H H10 0.1380 0.7744 0.6844 0.020 Uiso calc R 1 1
C C11 0.3962(3) 0.8789(2) 0.68289(16) 0.0129(4) Uani d . 1 1
C C12 0.4888(3) 0.9866(2) 0.66788(18) 0.0169(5) Uani d . 1 1
H H12 0.6196 1.0090 0.6737 0.020 Uiso calc R 1 1
C C13 0.3871(4) 1.0614(2) 0.64419(18) 0.0196(5) Uani d . 1 1
H H13 0.4489 1.1333 0.6336 0.024 Uiso calc R 1 1
C C14 0.1933(4) 1.0274(2) 0.63663(17) 0.0177(5) Uani d . 1 1
C C15 0.0973(3) 0.9204(2) 0.65043(19) 0.0190(5) Uani d . 1 1
H H15 -0.0339 0.8980 0.6440 0.023 Uiso calc R 1 1
C C16 0.0214(4) 1.1615(2) 0.6767(2) 0.0237(5) Uani d . 1 1
C C17 -0.0856(4) 1.2323(2) 0.6298(2) 0.0259(6) Uani d . 1 1
H H17A -0.1463 1.2671 0.6763 0.039 Uiso calc R 1 1
H H17B -0.1848 1.1760 0.5620 0.039 Uiso calc R 1 1
H H17C 0.0057 1.2991 0.6213 0.039 Uiso calc R 1 1
C C18 0.3621(3) 0.5584(2) 0.32793(17) 0.0145(4) Uani d . 1 1
H H18 0.4543 0.6275 0.3266 0.017 Uiso calc R 1 1
C C19 0.2483(3) 0.4550(2) 0.22544(18) 0.0163(5) Uani d . 1 1
C C20 0.1439(3) 0.3325(2) 0.21514(19) 0.0180(5) Uani d . 1 1
H H20 0.1464 0.3160 0.2760 0.022 Uiso calc R 1 1
C C21 0.0370(4) 0.2353(2) 0.1167(2) 0.0244(5) Uani d . 1 1
H H21 -0.0314 0.1550 0.1121 0.029 Uiso calc R 1 1
C C22 0.0323(4) 0.2580(3) 0.0253(2) 0.0322(6) Uani d . 1 1
H H22 -0.0401 0.1931 -0.0408 0.039 Uiso calc R 1 1
C C23 0.1350(5) 0.3770(3) 0.0321(2) 0.0355(7) Uani d . 1 1
H H23 0.1331 0.3922 -0.0293 0.043 Uiso calc R 1 1
C C24 0.2407(4) 0.4736(2) 0.13075(19) 0.0257(6) Uani d . 1 1
Br Br1 0.37745(6) 0.63467(3) 0.13393(2) 0.04578(13) Uani d . 1 1
N N1 0.4376(3) 0.68110(17) 0.60657(14) 0.0122(4) Uani d . 1 1
N N2 0.2509(3) 0.53974(17) 0.66529(14) 0.0150(4) Uani d . 1 1
O O1 0.5953(2) 0.78204(15) 0.51788(12) 0.0176(3) Uani d . 1 1
O O2 0.7097(2) 0.94816(15) 0.91182(13) 0.0216(4) Uani d . 1 1
O O3 0.5290(3) 0.82642(16) 0.97517(13) 0.0251(4) Uani d . 1 1
O O4 0.0946(3) 1.10282(16) 0.60848(13) 0.0243(4) Uani d . 1 1
O O5 0.0390(4) 1.1543(2) 0.76119(17) 0.0451(6) Uani d . 1 1
S S1 0.20567(8) 0.46190(5) 0.46166(4) 0.01442(13) Uani d . 1 1

loop_
_atom_site_aniso_label
_atom_site_aniso_U_11
_atom_site_aniso_U_22
_atom_site_aniso_U_33
_atom_site_aniso_U_12
_atom_site_aniso_U_13
_atom_site_aniso_U_23
C1 0.0278(13) 0.0208(12) 0.0168(11) 0.0060(10) 0.0100(10) 0.0095(9)
C2 0.0122(11) 0.0147(10) 0.0162(10) 0.0067(9) 0.0051(9) 0.0073(9)
C3 0.0142(11) 0.0164(11) 0.0136(10) 0.0087(9) 0.0055(8) 0.0076(9)
C4 0.0452(17) 0.0241(13) 0.0095(11) 0.0075(12) 0.0061(11) 0.0022(10)
C5 0.0119(10) 0.0130(10) 0.0105(9) 0.0036(8) 0.0030(8) 0.0036(8)
C6 0.0152(11) 0.0178(11) 0.0109(10) 0.0093(9) 0.0047(8) 0.0055(9)
C7 0.0158(11) 0.0173(11) 0.0124(10) 0.0081(9) 0.0065(9) 0.0070(9)
C8 0.0202(12) 0.0189(11) 0.0129(10) 0.0118(10) 0.0047(9) 0.0067(9)
C9 0.0119(10) 0.0137(10) 0.0130(10) 0.0062(9) 0.0031(8) 0.0051(8)
C10 0.0162(11) 0.0138(10) 0.0167(11) 0.0028(9) 0.0054(9) 0.0057(9)
C11 0.0150(11) 0.0131(10) 0.0081(9) 0.0044(9) 0.0032(8) 0.0021(8)
C12 0.0165(11) 0.0170(11) 0.0180(11) 0.0059(9) 0.0087(9) 0.0061(9)
C13 0.0283(13) 0.0149(11) 0.0195(11) 0.0085(10) 0.0119(10) 0.0090(9)
C14 0.0257(13) 0.0187(11) 0.0119(10) 0.0139(10) 0.0058(9) 0.0055(9)
C15 0.0138(11) 0.0199(11) 0.0216(11) 0.0062(9) 0.0040(9) 0.0079(9)
C16 0.0229(13) 0.0229(12) 0.0249(13) 0.0114(11) 0.0065(10) 0.0075(10)
C17 0.0267(14) 0.0229(13) 0.0294(13) 0.0148(11) 0.0075(11) 0.0085(11)
C18 0.0148(11) 0.0145(10) 0.0152(10) 0.0067(9) 0.0055(9) 0.0058(9)
C19 0.0153(11) 0.0206(11) 0.0150(10) 0.0100(10) 0.0059(9) 0.0061(9)
C20 0.0148(11) 0.0212(12) 0.0186(11) 0.0080(10) 0.0076(9) 0.0060(9)
C21 0.0181(12) 0.0206(12) 0.0249(13) 0.0029(10) 0.0067(10) 0.0005(10)
C22 0.0327(15) 0.0285(14) 0.0182(12) 0.0047(12) 0.0028(11) -0.0027(11)
C23 0.0506(18) 0.0353(16) 0.0148(12) 0.0130(14) 0.0091(12) 0.0072(11)
C24 0.0346(15) 0.0217(12) 0.0172(12) 0.0082(11) 0.0081(11) 0.0059(10)
Br1 0.0837(3) 0.02598(16) 0.01761(15) 0.00523(15) 0.01693(15) 0.01100(11)
N1 0.0133(9) 0.0127(9) 0.0109(8) 0.0053(7) 0.0046(7) 0.0046(7)
N2 0.0154(9) 0.0158(9) 0.0133(9) 0.0043(8) 0.0053(7) 0.0063(7)
O1 0.0202(8) 0.0156(8) 0.0158(8) 0.0038(7) 0.0076(7) 0.0063(6)
O2 0.0247(9) 0.0173(8) 0.0163(8) 0.0032(7) 0.0052(7) 0.0041(7)
O3 0.0368(11) 0.0193(8) 0.0110(8) 0.0030(8) 0.0080(7) 0.0027(7)
O4 0.0357(10) 0.0278(9) 0.0220(9) 0.0226(8) 0.0133(8) 0.0143(7)
O5 0.0676(16) 0.0675(16) 0.0336(11) 0.0522(14) 0.0300(11) 0.0293(11)
S1 0.0143(3) 0.0142(3) 0.0112(2) 0.0025(2) 0.0034(2) 0.0038(2)

loop_
_atom_type_symbol
_atom_type_description
_atom_type_scat_dispersion_real
_atom_type_scat_dispersion_imag
_atom_type_scat_source
C C 0.0033 0.0016 'International Tables Vol C Tables 4.2.6.8 and 6.1.1.4'
H H 0.0000 0.0000 'International Tables Vol C Tables 4.2.6.8 and 6.1.1.4'
Br Br -0.2901 2.4595 'International Tables Vol C Tables 4.2.6.8 and 6.1.1.4'
N N 0.0061 0.0033 'International Tables Vol C Tables 4.2.6.8 and 6.1.1.4'
O O 0.0106 0.0060 'International Tables Vol C Tables 4.2.6.8 and 6.1.1.4'
S S 0.1246 0.1234 'International Tables Vol C Tables 4.2.6.8 and 6.1.1.4'

loop_
_geom_angle_atom_site_label_1
_geom_angle_atom_site_label_2
_geom_angle_atom_site_label_3
_geom_angle
C7 C1 H1A 109.5
C7 C1 H1B 109.5
H1A C1 H1B 109.5
C7 C1 H1C 109.5
H1A C1 H1C 109.5
H1B C1 H1C 109.5
C18 C2 C3 119.9(2)
C18 C2 S1 129.72(18)
C3 C2 S1 110.36(16)
O1 C3 N1 123.4(2)
O1 C3 C2 126.8(2)
N1 C3 C2 109.76(19)
O3 C4 H4A 109.5
O3 C4 H4B 109.5
H4A C4 H4B 109.5
O3 C4 H4C 109.5
H4A C4 H4C 109.5
H4B C4 H4C 109.5
N1 C5 C6 108.19(17)
N1 C5 C11 109.45(16)
C6 C5 C11 113.06(18)
N1 C5 H5 108.7
C6 C5 H5 108.7
C11 C5 H5 108.7
C7 C6 C8 126.3(2)
C7 C6 C5 122.34(19)
C8 C6 C5 111.35(19)
C6 C7 N2 121.6(2)
C6 C7 C1 127.3(2)
N2 C7 C1 111.08(19)
O2 C8 O3 123.7(2)
O2 C8 C6 122.5(2)
O3 C8 C6 113.8(2)
N2 C9 N1 126.87(19)
N2 C9 S1 121.52(17)
N1 C9 S1 111.59(16)
C15 C10 C11 120.8(2)
C15 C10 H10 119.6
C11 C10 H10 119.6
C12 C11 C10 119.3(2)
C12 C11 C5 120.8(2)
C10 C11 C5 119.8(2)
C11 C12 C13 120.4(2)
C11 C12 H12 119.8
C13 C12 H12 119.8
C14 C13 C12 119.1(2)
C14 C13 H13 120.4
C12 C13 H13 120.4
C15 C14 C13 121.7(2)
C15 C14 O4 121.2(2)
C13 C14 O4 117.1(2)
C14 C15 C10 118.7(2)
C14 C15 H15 120.7
C10 C15 H15 120.7
O5 C16 O4 123.4(2)
O5 C16 C17 126.0(2)
O4 C16 C17 110.6(2)
C16 C17 H17A 109.5
C16 C17 H17B 109.5
H17A C17 H17B 109.5
C16 C17 H17C 109.5
H17A C17 H17C 109.5
H17B C17 H17C 109.5
C2 C18 C19 129.8(2)
C2 C18 H18 115.1
C19 C18 H18 115.1
C24 C19 C20 116.4(2)
C24 C19 C18 120.8(2)
C20 C19 C18 122.8(2)
C21 C20 C19 121.8(2)
C21 C20 H20 119.1
C19 C20 H20 119.1
C22 C21 C20 119.9(2)
C22 C21 H21 120.1
C20 C21 H21 120.1
C23 C22 C21 120.1(2)
C23 C22 H22 119.9
C21 C22 H22 119.9
C22 C23 C24 119.6(3)
C22 C23 H23 120.2
C24 C23 H23 120.2
C23 C24 C19 122.2(2)
C23 C24 Br1 117.3(2)
C19 C24 Br1 120.52(18)
C9 N1 C3 116.59(18)
C9 N1 C5 120.26(18)
C3 N1 C5 122.05(18)
C9 N2 C7 116.48(19)
C8 O3 C4 115.0(2)
C16 O4 C14 118.97(19)
C9 S1 C2 91.67(11)

loop_
_geom_bond_atom_site_label_1
_geom_bond_atom_site_label_2
_geom_bond_distance
C1 C7 1.500(3)
C1 H1A 0.9600
C1 H1B 0.9600
C1 H1C 0.9600
C2 C18 1.344(3)
C2 C3 1.487(3)
C2 S1 1.754(2)
C3 O1 1.211(3)
C3 N1 1.391(3)
C4 O3 1.448(3)
C4 H4A 0.9600
C4 H4B 0.9600
C4 H4C 0.9600
C5 N1 1.478(3)
C5 C6 1.515(3)
C5 C11 1.525(3)
C5 H5 0.9800
C6 C7 1.352(3)
C6 C8 1.483(3)
C7 N2 1.417(3)
C8 O2 1.209(3)
C8 O3 1.335(3)
C9 N2 1.275(3)
C9 N1 1.370(3)
C9 S1 1.750(2)
C10 C15 1.391(3)
C10 C11 1.391(3)
C10 H10 0.9300
C11 C12 1.385(3)
C12 C13 1.391(3)
C12 H12 0.9300
C13 C14 1.381(4)
C13 H13 0.9300
C14 C15 1.378(3)
C14 O4 1.402(3)
C15 H15 0.9300
C16 O5 1.195(3)
C16 O4 1.354(3)
C16 C17 1.497(3)
C17 H17A 0.9600
C17 H17B 0.9600
C17 H17C 0.9600
C18 C19 1.456(3)
C18 H18 0.9300
C19 C24 1.403(3)
C19 C20 1.403(3)
C20 C21 1.387(3)
C20 H20 0.9300
C21 C22 1.382(4)
C21 H21 0.9300
C22 C23 1.381(4)
C22 H22 0.9300
C23 C24 1.384(4)
C23 H23 0.9300
C24 Br1 1.898(3)

loop_
_geom_hbond_atom_site_label_D
_geom_hbond_atom_site_label_H
_geom_hbond_atom_site_label_A
_geom_hbond_site_symmetry_A
_geom_hbond_distance_DH
_geom_hbond_distance_HA
_geom_hbond_distance_DA
_geom_hbond_angle_DHA
C13 H13 O1 2_676 0.930 2.60 3.343(4) 138
C10 H10 Cg 2_444 0.930 2.61 3.513(4) 147

loop_
_geom_torsion_atom_site_label_1
_geom_torsion_atom_site_label_2
_geom_torsion_atom_site_label_3
_geom_torsion_atom_site_label_4
_geom_torsion
C18 C2 C3 O1 -1.9(4)
S1 C2 C3 O1 -179.35(19)
C18 C2 C3 N1 176.6(2)
S1 C2 C3 N1 -0.9(2)
N1 C5 C6 C7 -16.1(3)
C11 C5 C6 C7 105.3(2)
N1 C5 C6 C8 162.92(17)
C11 C5 C6 C8 -75.7(2)
C8 C6 C7 N2 -178.3(2)
C5 C6 C7 N2 0.6(3)
C8 C6 C7 C1 1.2(4)
C5 C6 C7 C1 -179.9(2)
C7 C6 C8 O2 168.1(2)
C5 C6 C8 O2 -10.9(3)
C7 C6 C8 O3 -13.6(3)
C5 C6 C8 O3 167.38(18)
C15 C10 C11 C12 0.2(3)
C15 C10 C11 C5 -177.5(2)
N1 C5 C11 C12 -102.4(2)
C6 C5 C11 C12 137.0(2)
N1 C5 C11 C10 75.3(2)
C6 C5 C11 C10 -45.4(3)
C10 C11 C12 C13 -0.1(3)
C5 C11 C12 C13 177.53(19)
C11 C12 C13 C14 0.5(3)
C12 C13 C14 C15 -1.0(3)
C12 C13 C14 O4 -177.54(19)
C13 C14 C15 C10 1.0(3)
O4 C14 C15 C10 177.5(2)
C11 C10 C15 C14 -0.6(3)
C3 C2 C18 C19 -176.1(2)
S1 C2 C18 C19 0.8(4)
C2 C18 C19 C24 163.0(2)
C2 C18 C19 C20 -18.0(4)
C24 C19 C20 C21 -0.7(3)
C18 C19 C20 C21 -179.7(2)
C19 C20 C21 C22 0.3(4)
C20 C21 C22 C23 0.5(4)
C21 C22 C23 C24 -0.7(5)
C22 C23 C24 C19 0.2(5)
C22 C23 C24 Br1 -179.8(2)
C20 C19 C24 C23 0.5(4)
C18 C19 C24 C23 179.5(3)
C20 C19 C24 Br1 -179.49(17)
C18 C19 C24 Br1 -0.4(3)
N2 C9 N1 C3 176.5(2)
S1 C9 N1 C3 -2.1(2)
N2 C9 N1 C5 -15.3(3)
S1 C9 N1 C5 166.10(15)
O1 C3 N1 C9 -179.5(2)
C2 C3 N1 C9 2.0(3)
O1 C3 N1 C5 12.5(3)
C2 C3 N1 C5 -166.05(18)
C6 C5 N1 C9 22.8(3)
C11 C5 N1 C9 -100.8(2)
C6 C5 N1 C3 -169.64(18)
C11 C5 N1 C3 66.8(2)
N1 C9 N2 C7 -2.9(3)
S1 C9 N2 C7 175.63(15)
C6 C7 N2 C9 10.2(3)
C1 C7 N2 C9 -169.4(2)
O2 C8 O3 C4 -4.2(3)
C6 C8 O3 C4 177.6(2)
O5 C16 O4 C14 1.3(4)
C17 C16 O4 C14 -177.5(2)
C15 C14 O4 C16 63.7(3)
C13 C14 O4 C16 -119.7(2)
N2 C9 S1 C2 -177.4(2)
N1 C9 S1 C2 1.26(17)
C18 C2 S1 C9 -177.3(2)
C3 C2 S1 C9 -0.18(16)
